data_4131510
loop_
_publ_author_name
'Zhang, Wan-Ying'
'Tang, Yuan-Yuan'
'Li, Peng-Fei'
'Shi, Ping-Ping'
'Liao, Wei-Qiang'
'Fu, Da-Wei'
'Ye, Heng-Yun'
'Zhang, Yi'
'Xiong, Ren-Gen'

_publ_section_title
;
 Precise Molecular Design of High-T<sub>c</sub> 3D Organic-Inorganic
 Perovskite Ferroelectric: [MeHdabco]RbI<sub>3</sub> (MeHdabco =
 N-Methyl-1,4-diazoniabicyclo[2.2.2]octane).
;
_journal_issue 31
_journal_name_full 'Journal of the American Chemical Society'
_journal_page_first 10897
_journal_page_last 10902
_journal_paper_doi 10.1021/jacs.7b06013
_journal_volume 139
_journal_year 2017
_chemical_formula_sum 'C0.3 H0.7 I0.13 N0.09 Rb0.04'
_chemical_formula_weight 25.84
_space_group_crystal_system trigonal
_space_group_IT_number 146
_space_group_name_Hall 'P 3*'
_space_group_name_H-M_alt 'R 3 :R'
_atom_sites_solution_hydrogens mixed
_audit_creation_method SHELXL-2014/7
_cell_angle_alpha 84.810(3)
_cell_angle_beta 84.810(3)
_cell_angle_gamma 84.810(3)
_cell_formula_units_Z 23
_cell_length_a 7.272(3)
_cell_length_b 7.272(3)
_cell_length_c 7.272(3)
_cell_measurement_reflns_used 1270
_cell_measurement_temperature 273(2)
_cell_measurement_theta_max 27.4894
_cell_measurement_theta_min 2.8197
_cell_volume 380.1(3)
_computing_structure_refinement 'SHELXL-2014/7 (Sheldrick, 2014)'
_diffrn_ambient_temperature 273(2)
_diffrn_measured_fraction_theta_full 0.994
_diffrn_measured_fraction_theta_max 0.995
_diffrn_measurement_device_type 'Rigaku saturn 724'
_diffrn_radiation_type MoK\a
_diffrn_radiation_wavelength 0.71073
_diffrn_reflns_av_R_equivalents 0.0241
_diffrn_reflns_av_unetI/netI 0.0460
_diffrn_reflns_Laue_measured_fraction_full 0.994
_diffrn_reflns_Laue_measured_fraction_max 0.995
_diffrn_reflns_limit_h_max 3
_diffrn_reflns_limit_h_min -9
_diffrn_reflns_limit_k_max 7
_diffrn_reflns_limit_k_min -9
_diffrn_reflns_limit_l_max 9
_diffrn_reflns_limit_l_min -9
_diffrn_reflns_number 1354
_diffrn_reflns_point_group_measured_fraction_full 0.988
_diffrn_reflns_point_group_measured_fraction_max 0.974
_diffrn_reflns_theta_full 25.242
_diffrn_reflns_theta_max 27.481
_diffrn_reflns_theta_min 2.822
_exptl_absorpt_coefficient_mu 9.320
_exptl_absorpt_correction_T_max 1.0000
_exptl_absorpt_correction_T_min 0.6603
_exptl_absorpt_correction_type multi-scan
_exptl_crystal_colour COLORLESS
_exptl_crystal_density_diffrn 2.597
_exptl_crystal_description BLOCK
_exptl_crystal_F_000 268
_exptl_crystal_size_max 0.15
_exptl_crystal_size_mid 0.12
_exptl_crystal_size_min 0.10
_refine_diff_density_max 0.549
_refine_diff_density_min -0.823
_refine_diff_density_rms 0.123
_refine_ls_abs_structure_details
;
 Classical Flack method preferred over Parsons because s.u. lower.
;
_refine_ls_abs_structure_Flack 0.07(3)
_refine_ls_extinction_coef 0.029(3)
_refine_ls_extinction_expression Fc^*^=kFc[1+0.001xFc^2^\l^3^/sin(2\q)]^-1/4^
_refine_ls_extinction_method 'SHELXL-2014/7 (Sheldrick 2014'
_refine_ls_goodness_of_fit_ref 0.942
_refine_ls_hydrogen_treatment constr
_refine_ls_matrix_type full
_refine_ls_number_parameters 42
_refine_ls_number_reflns 783
_refine_ls_number_restraints 1
_refine_ls_restrained_S_all 0.942
_refine_ls_R_factor_all 0.0260
_refine_ls_R_factor_gt 0.0249
_refine_ls_shift/su_max 0.006
_refine_ls_shift/su_mean 0.002
_refine_ls_structure_factor_coef Fsqd
_refine_ls_weighting_details 'w=1/[\s^2^(Fo^2^)+(0.0266P)^2^] where P=(Fo^2^+2Fc^2^)/3'
_refine_ls_weighting_scheme calc
_refine_ls_wR_factor_gt 0.0538
_refine_ls_wR_factor_ref 0.0540
_reflns_Friedel_coverage 0.959
_reflns_Friedel_fraction_full 0.983
_reflns_Friedel_fraction_max 0.954
_reflns_number_gt 743
_reflns_number_total 783
_reflns_threshold_expression 'I > 2\s(I)'
_cod_data_source_file ja7b06013_si_002.cif
_cod_data_source_block 1
_cod_depositor_comments
;
The following automatic conversions were performed:

data item '_exptl_absorpt_correction_type' value 'Multi-scan' was
changed to 'multi-scan' in accordance with the
/home/saulius/struct/COD-crude-data/automatic-downloads/DataCite-retrospective/ACS/depositions/lib/dictionaries/cif_core.dic
dictionary named 'cif_core.dic' version 2.4.2 last updated on
2011-04-26.

Automatic conversion script
Id: cif_fix_values 6909 2019-04-08 15:41:33Z antanas 
;
_cod_original_cell_volume 380.0(4)
_cod_original_formula_sum 'C0.30 H0.70 I0.13 N0.09 Rb0.04'
_cod_database_code 4131510
_shelx_shelxl_version_number 2014/7
_shelx_space_group_comment
;
The symmetry employed for this shelxl refinement is uniquely defined
by the following loop, which should always be used as a source of
symmetry information in preference to the above space-group names.
They are only intended as comments.
;

loop_
_space_group_symop_operation_xyz
'x, y, z'
'z, x, y'
'y, z, x'

loop_
_atom_site_label
_atom_site_type_symbol
_atom_site_fract_x
_atom_site_fract_y
_atom_site_fract_z
_atom_site_U_iso_or_equiv
_atom_site_adp_type
_atom_site_occupancy
_atom_site_site_symmetry_order
_atom_site_calc_flag
_atom_site_refinement_flags_posn
_atom_site_refinement_flags_adp
_atom_site_refinement_flags_occupancy
I1 I 1.0068(2) 0.9380(2) 0.4998(2) 0.0374(3) Uani 1 1 d . . .
Rb3 Rb 0.99453(2) 0.99453(2) 0.99453(2) 0.0338(6) Uani 1 3 d S T P
N1 N 1.6191(14) 1.6191(14) 0.6191(14) 0.046(5) Uani 1 3 d S T P
H1C H 1.6848 1.6843 0.6843 0.056 Uiso 1 3 d R U P
N2 N 1.4370(13) 1.4370(13) 0.4370(13) 0.028(4) Uani 1 3 d S T P
C2 C 1.625(2) 1.337(2) 0.464(2) 0.041(3) Uani 1 1 d . . .
H2A H 1.6115 1.2271 0.5477 0.049 Uiso 1 1 calc R U .
H2B H 1.6821 1.2996 0.3457 0.049 Uiso 1 1 calc R U .
C1 C 1.745(2) 1.466(2) 0.542(2) 0.053(4) Uani 1 1 d . . .
H1A H 1.8328 1.5151 0.4459 0.064 Uiso 1 1 calc R U .
H1B H 1.8141 1.3990 0.6393 0.064 Uiso 1 1 calc R U .
C3 C 1.329(2) 1.329(2) 0.329(2) 0.073(10) Uani 1 3 d S T P
H3A H 1.2099 1.3982 0.3176 0.109 Uiso 1 1 d R U .

loop_
_atom_site_aniso_label
_atom_site_aniso_U_11
_atom_site_aniso_U_22
_atom_site_aniso_U_33
_atom_site_aniso_U_23
_atom_site_aniso_U_13
_atom_site_aniso_U_12
I1 0.0355(6) 0.0437(6) 0.0323(6) -0.0023(4) -0.0024(4) -0.0012(5)
Rb3 0.0341(6) 0.0341(6) 0.0341(6) -0.0043(6) -0.0043(6) -0.0043(6)
N1 0.048(5) 0.048(5) 0.048(5) -0.015(5) -0.015(5) -0.015(5)
N2 0.028(4) 0.028(4) 0.028(4) -0.002(4) -0.002(4) -0.002(4)
C2 0.029(8) 0.049(9) 0.041(8) -0.007(7) 0.007(6) 0.012(6)
C1 0.037(8) 0.063(10) 0.058(10) 0.001(9) -0.012(7) 0.006(7)
C3 0.076(10) 0.076(10) 0.076(10) -0.024(8) -0.024(8) -0.024(8)

loop_
_atom_type_symbol
_atom_type_description
_atom_type_scat_dispersion_real
_atom_type_scat_dispersion_imag
_atom_type_scat_source
C C 0.0033 0.0016 'International Tables Vol C Tables 4.2.6.8 and 6.1.1.4'
H H 0.0000 0.0000 'International Tables Vol C Tables 4.2.6.8 and 6.1.1.4'
N N 0.0061 0.0033 'International Tables Vol C Tables 4.2.6.8 and 6.1.1.4'
Rb Rb -0.9393 2.9676 'International Tables Vol C Tables 4.2.6.8 and 6.1.1.4'
I I -0.4742 1.8119 'International Tables Vol C Tables 4.2.6.8 and 6.1.1.4'

loop_
_geom_angle_atom_site_label_1
_geom_angle_atom_site_label_2
_geom_angle_atom_site_label_3
_geom_angle
_geom_angle_site_symmetry_1
_geom_angle_site_symmetry_3
Rb3 I1 Rb3 167.08(4) . 1_554
I1 Rb3 I1 79.57(5) . 3
I1 Rb3 I1 79.57(5) . 2
I1 Rb3 I1 79.57(5) 3 2
I1 Rb3 I1 102.451(19) . 3_565
I1 Rb3 I1 167.08(4) 3 3_565
I1 Rb3 I1 88.200(17) 2 3_565
I1 Rb3 I1 88.200(17) . 2_655
I1 Rb3 I1 102.451(19) 3 2_655
I1 Rb3 I1 167.08(4) 2 2_655
I1 Rb3 I1 90.40(5) 3_565 2_655
I1 Rb3 I1 167.08(4) . 1_556
I1 Rb3 I1 88.200(18) 3 1_556
I1 Rb3 I1 102.451(19) 2 1_556
I1 Rb3 I1 90.40(5) 3_565 1_556
I1 Rb3 I1 90.40(5) 2_655 1_556
C1 N1 C1 110.4(9) 3_564 2_654
C1 N1 C1 110.4(9) 3_564 .
C1 N1 C1 110.4(9) 2_654 .
C3 N2 C2 110.3(10) . 3_564
C3 N2 C2 110.3(10) . 2_654
C2 N2 C2 108.6(10) 3_564 2_654
C3 N2 C2 110.3(10) . .
C2 N2 C2 108.6(10) 3_564 .
C2 N2 C2 108.6(10) 2_654 .
C1 C2 N2 109.3(13) . .
C2 C1 N1 107.2(13) . .

loop_
_geom_bond_atom_site_label_1
_geom_bond_atom_site_label_2
_geom_bond_distance
_geom_bond_site_symmetry_2
I1 Rb3 3.650(2) .
I1 Rb3 3.668(2) 1_554
Rb3 I1 3.650(2) 3
Rb3 I1 3.650(2) 2
Rb3 I1 3.668(2) 3_565
Rb3 I1 3.668(2) 2_655
Rb3 I1 3.668(2) 1_556
N1 C1 1.494(17) 3_564
N1 C1 1.494(17) 2_654
N1 C1 1.494(17) .
N2 C3 1.47(3) .
N2 C2 1.506(14) 3_564
N2 C2 1.506(14) 2_654
N2 C2 1.506(14) .
C2 C1 1.52(2) .
